data_4332394
loop_
_publ_author_name
'Croizat, Pierre'
'Auvray, Nicolas'
'Braunstein, Pierre'
'Welter, Richard'

_publ_section_title
;
 Comparative Bonding Behavior of Functional Cyclopentadienyl Ligands and
 Boron-Containing Analogues in Heterometallic Complexes and
 Clusters&#x2020;
;
_journal_issue 15
_journal_name_full 'Inorganic Chemistry'
_journal_page_first 5852
_journal_page_last 5866
_journal_paper_doi 10.1021/ic060318d
_journal_volume 45
_journal_year 2006
_chemical_formula_moiety 'C32 H50 Mo2 N2 O6 P2 Pt2'
_chemical_formula_sum 'C32 H50 Mo2 N2 O6 P2 Pt2'
_chemical_formula_weight 1202.74
_chemical_name_systematic
; 
 ? 
;
_space_group_IT_number 2
_symmetry_cell_setting triclinic
_symmetry_space_group_name_Hall '-P 1'
_symmetry_space_group_name_H-M 'P -1'
_atom_sites_solution_hydrogens geom
_atom_sites_solution_primary direct
_atom_sites_solution_secondary difmap
_audit_creation_method SHELXL-97
_cell_angle_alpha 108.28(5)
_cell_angle_beta 97.83(5)
_cell_angle_gamma 101.97(5)
_cell_formula_units_Z 1
_cell_length_a 8.9590(10)
_cell_length_b 10.1280(10)
_cell_length_c 11.0770(10)
_cell_measurement_reflns_used 28319
_cell_measurement_temperature 173(2)
_cell_measurement_theta_max 30.034
_cell_measurement_theta_min 0.998
_cell_volume 911.4(5)
_computing_cell_refinement 'Denzo (Nonius B.V., 1998)'
_computing_data_collection 'Collect (Nonius B.V., 1998)'
_computing_data_reduction 'Denzo (Nonius B.V., 1998)'
_computing_molecular_graphics 'PLATON 98 (Spek, 1998)'
_computing_publication_material 'SHELXL-97 (Sheldrick, 1997)'
_computing_structure_refinement 'SHELXL-97 (Sheldrick, 1997)'
_computing_structure_solution 'SHELXS-97 (Sheldrick, 1997)'
_diffrn_ambient_temperature 173(2)
_diffrn_measured_fraction_theta_full 0.978
_diffrn_measured_fraction_theta_max 0.978
_diffrn_measurement_device_type KappaCCD
_diffrn_measurement_method '\p scans'
_diffrn_radiation_monochromator graphite
_diffrn_radiation_source 'fine-focus sealed tube'
_diffrn_radiation_type MoK\a
_diffrn_radiation_wavelength 0.71070
_diffrn_reflns_av_R_equivalents 0.0000
_diffrn_reflns_av_sigmaI/netI 0.1260
_diffrn_reflns_limit_h_max 12
_diffrn_reflns_limit_h_min -12
_diffrn_reflns_limit_k_max 13
_diffrn_reflns_limit_k_min -14
_diffrn_reflns_limit_l_max 15
_diffrn_reflns_limit_l_min 0
_diffrn_reflns_number 5287
_diffrn_reflns_theta_full 30.18
_diffrn_reflns_theta_max 30.18
_diffrn_reflns_theta_min 3.26
_exptl_absorpt_coefficient_mu 8.454
_exptl_absorpt_correction_type none
_exptl_crystal_colour violet
_exptl_crystal_density_diffrn 2.191
_exptl_crystal_density_method 'not measured'
_exptl_crystal_description prism
_exptl_crystal_F_000 574
_exptl_crystal_size_max 0.07
_exptl_crystal_size_mid 0.07
_exptl_crystal_size_min 0.07
_refine_diff_density_max 2.228
_refine_diff_density_min -2.855
_refine_diff_density_rms 0.329
_refine_ls_extinction_method none
_refine_ls_goodness_of_fit_ref 1.050
_refine_ls_hydrogen_treatment constr
_refine_ls_matrix_type full
_refine_ls_number_parameters 208
_refine_ls_number_reflns 5286
_refine_ls_number_restraints 0
_refine_ls_restrained_S_all 1.050
_refine_ls_R_factor_all 0.0815
_refine_ls_R_factor_gt 0.0623
_refine_ls_shift/su_max 0.001
_refine_ls_shift/su_mean 0.000
_refine_ls_structure_factor_coef Fsqd
_refine_ls_weighting_details 'calc w=1/[\s^2^(Fo^2^)+(0.0142P)^2^+0.0000P] where P=(Fo^2^+2Fc^2^)/3'
_refine_ls_weighting_scheme calc
_refine_ls_wR_factor_gt 0.1370
_refine_ls_wR_factor_ref 0.1465
_reflns_number_gt 4338
_reflns_number_total 5286
_reflns_threshold_expression >2sigma(I)
_cod_data_source_file ic060318dsup6.cif
_cod_data_source_block croizat
_cod_original_cell_volume 911.43(46)
_cod_database_code 4332394

loop_
_symmetry_equiv_pos_as_xyz
'x, y, z'
'-x, -y, -z'

loop_
_atom_site_label
_atom_site_type_symbol
_atom_site_fract_x
_atom_site_fract_y
_atom_site_fract_z
_atom_site_U_iso_or_equiv
_atom_site_adp_type
_atom_site_occupancy
_atom_site_symmetry_multiplicity
_atom_site_calc_flag
Pt Pt 0.41608(4) 0.39245(4) 0.89350(3) 0.02485(12) Uani 1 1 d
Mo Mo 0.41046(9) 0.35311(8) 1.12981(7) 0.02452(17) Uani 1 1 d
P P 0.2729(3) 0.1886(3) 0.7271(2) 0.0286(5) Uani 1 1 d
O1 O 0.7074(9) 0.5249(8) 1.3393(7) 0.0375(16) Uani 1 1 d
O2 O 0.6044(8) 0.1927(8) 0.9502(7) 0.0372(15) Uani 1 1 d
O3 O 0.1892(9) 0.5319(9) 1.0498(8) 0.0425(17) Uani 1 1 d
N N 0.0754(10) 0.3510(11) 1.2569(9) 0.041(2) Uani 1 1 d
C1 C 0.6085(11) 0.4920(10) 1.2478(8) 0.0297(19) Uani 1 1 d
C3 C 0.2840(12) 0.4743(11) 1.0691(10) 0.035(2) Uani 1 1 d
C2 C 0.5293(11) 0.2651(11) 1.0045(9) 0.032(2) Uani 1 1 d
C4 C 0.3471(12) 0.3343(11) 1.3214(10) 0.034(2) Uani 1 1 d
H4 H 0.3853 0.4176 1.3982 0.041 Uiso 1 1 calc
C5 C 0.4314(14) 0.2335(13) 1.2725(10) 0.043(3) Uani 1 1 d
H5 H 0.5320 0.2334 1.3127 0.052 Uiso 1 1 calc
C6 C 0.3380(16) 0.1325(13) 1.1519(13) 0.051(3) Uani 1 1 d
H6 H 0.3648 0.0519 1.0972 0.061 Uiso 1 1 calc
C7 C 0.1979(12) 0.1725(11) 1.1274(9) 0.037(2) Uani 1 1 d
H7 H 0.1180 0.1276 1.0503 0.044 Uiso 1 1 calc
C8 C 0.1965(11) 0.2931(11) 1.2390(9) 0.032(2) Uani 1 1 d
C9 C 0.1041(15) 0.4909(15) 1.3532(11) 0.052(3) Uani 1 1 d
H9A H 0.1668 0.4947 1.4346 0.078 Uiso 1 1 calc
H9B H 0.0043 0.5105 1.3684 0.078 Uiso 1 1 calc
H9C H 0.1608 0.5635 1.3228 0.078 Uiso 1 1 calc
C10 C -0.0557(13) 0.3119(15) 1.1502(12) 0.049(3) Uani 1 1 d
H10A H -0.0211 0.3432 1.0810 0.074 Uiso 1 1 calc
H10B H -0.1357 0.3588 1.1805 0.074 Uiso 1 1 calc
H10C H -0.0994 0.2070 1.1163 0.074 Uiso 1 1 calc
C11 C 0.3460(13) 0.1631(11) 0.5783(10) 0.038(2) Uani 1 1 d
H11A H 0.2906 0.0659 0.5145 0.045 Uiso 1 1 calc
H11B H 0.3220 0.2347 0.5404 0.045 Uiso 1 1 calc
C12 C 0.5204(15) 0.1784(16) 0.5996(13) 0.060(3) Uani 1 1 d
H12A H 0.5768 0.2790 0.6507 0.090 Uiso 1 1 calc
H12B H 0.5503 0.1500 0.5152 0.090 Uiso 1 1 calc
H12C H 0.5469 0.1162 0.6467 0.090 Uiso 1 1 calc
C13 C 0.2688(13) 0.0202(11) 0.7568(10) 0.040(2) Uani 1 1 d
H13A H 0.3776 0.0127 0.7733 0.048 Uiso 1 1 calc
H13B H 0.2302 0.0269 0.8376 0.048 Uiso 1 1 calc
C14 C 0.1712(13) -0.1176(12) 0.6508(11) 0.044(3) Uani 1 1 d
H14A H 0.0601 -0.1231 0.6475 0.066 Uiso 1 1 calc
H14B H 0.1948 -0.2004 0.6694 0.066 Uiso 1 1 calc
H14C H 0.1952 -0.1189 0.5669 0.066 Uiso 1 1 calc
C15 C 0.0689(13) 0.1793(12) 0.6760(10) 0.040(2) Uani 1 1 d
H15A H 0.0626 0.2631 0.6495 0.048 Uiso 1 1 calc
H15B H 0.0210 0.0909 0.5986 0.048 Uiso 1 1 calc
C16 C -0.0270(15) 0.1782(16) 0.7814(13) 0.057(3) Uani 1 1 d
H16A H -0.0396 0.0861 0.7957 0.086 Uiso 1 1 calc
H16B H -0.1301 0.1903 0.7527 0.086 Uiso 1 1 calc
H16C H 0.0277 0.2574 0.8629 0.086 Uiso 1 1 calc

loop_
_atom_site_aniso_label
_atom_site_aniso_U_11
_atom_site_aniso_U_22
_atom_site_aniso_U_33
_atom_site_aniso_U_23
_atom_site_aniso_U_13
_atom_site_aniso_U_12
Pt 0.02792(18) 0.02483(18) 0.02322(18) 0.01200(13) 0.00339(12) 0.00591(13)
Mo 0.0288(4) 0.0240(4) 0.0248(4) 0.0145(3) 0.0052(3) 0.0067(3)
P 0.0316(12) 0.0268(11) 0.0257(11) 0.0101(9) 0.0030(9) 0.0050(9)
O1 0.043(4) 0.039(4) 0.033(3) 0.016(3) 0.001(3) 0.013(3)
O2 0.037(4) 0.037(4) 0.040(4) 0.012(3) 0.006(3) 0.019(3)
O3 0.044(4) 0.045(4) 0.055(5) 0.031(4) 0.017(3) 0.019(4)
N 0.035(5) 0.060(6) 0.043(5) 0.029(5) 0.015(4) 0.021(4)
C1 0.040(5) 0.032(5) 0.024(4) 0.012(4) 0.013(4) 0.018(4)
C3 0.037(5) 0.036(5) 0.039(5) 0.022(4) 0.008(4) 0.015(4)
C2 0.031(5) 0.033(5) 0.035(5) 0.016(4) 0.003(4) 0.006(4)
C4 0.037(5) 0.041(5) 0.039(5) 0.030(5) 0.017(4) 0.013(4)
C5 0.056(7) 0.057(7) 0.039(6) 0.036(5) 0.018(5) 0.026(6)
C6 0.069(8) 0.039(6) 0.073(8) 0.040(6) 0.035(7) 0.030(6)
C7 0.041(5) 0.034(5) 0.031(5) 0.018(4) 0.003(4) -0.005(4)
C8 0.035(5) 0.038(5) 0.029(4) 0.021(4) 0.008(4) 0.008(4)
C9 0.057(7) 0.067(8) 0.042(6) 0.022(6) 0.015(5) 0.031(7)
C10 0.040(6) 0.073(9) 0.051(7) 0.039(6) 0.012(5) 0.022(6)
C11 0.047(6) 0.028(5) 0.035(5) 0.011(4) 0.006(4) 0.007(4)
C12 0.049(7) 0.064(9) 0.061(8) 0.013(7) 0.027(6) 0.008(6)
C13 0.051(6) 0.030(5) 0.035(5) 0.015(4) 0.002(4) 0.005(5)
C14 0.047(6) 0.035(6) 0.046(6) 0.018(5) 0.000(5) 0.002(5)
C15 0.045(6) 0.033(5) 0.034(5) 0.007(4) -0.003(4) 0.008(5)
C16 0.046(7) 0.063(9) 0.057(7) 0.009(6) 0.019(6) 0.016(6)

loop_
_atom_type_symbol
_atom_type_description
_atom_type_scat_dispersion_real
_atom_type_scat_dispersion_imag
_atom_type_scat_source
C C 0.0033 0.0016 'International Tables Vol C Tables 4.2.6.8 and 6.1.1.4'
P P 0.1023 0.0942 'International Tables Vol C Tables 4.2.6.8 and 6.1.1.4'
O O 0.0106 0.0060 'International Tables Vol C Tables 4.2.6.8 and 6.1.1.4'
N N 0.0061 0.0033 'International Tables Vol C Tables 4.2.6.8 and 6.1.1.4'
H H 0.0000 0.0000 'International Tables Vol C Tables 4.2.6.8 and 6.1.1.4'
Mo Mo -1.6832 0.6857 'International Tables Vol C Tables 4.2.6.8 and 6.1.1.4'
Pt Pt -1.7033 8.3905 'International Tables Vol C Tables 4.2.6.8 and 6.1.1.4'

loop_
_geom_angle_atom_site_label_1
_geom_angle_atom_site_label_2
_geom_angle_atom_site_label_3
_geom_angle
_geom_angle_site_symmetry_1
_geom_angle_site_symmetry_3
C1 Pt P 86.6(3) 2_667 .
C1 Pt C2 156.9(4) 2_667 .
P Pt C2 93.2(3) . .
C1 Pt C3 111.4(3) 2_667 .
P Pt C3 114.4(3) . .
C2 Pt C3 89.7(3) . .
C1 Pt Pt 101.1(3) 2_667 2_667
P Pt Pt 172.28(6) . 2_667
C2 Pt Pt 79.7(2) . 2_667
C3 Pt Pt 62.9(3) . 2_667
C1 Pt Mo 155.2(2) 2_667 .
P Pt Mo 109.96(7) . .
C2 Pt Mo 44.3(3) . .
C3 Pt Mo 45.4(2) . .
Pt Pt Mo 62.76(4) 2_667 .
C1 Pt Mo 44.8(3) 2_667 2_667
P Pt Mo 126.46(7) . 2_667
C2 Pt Mo 122.3(2) . 2_667
C3 Pt Mo 105.2(2) . 2_667
Pt Pt Mo 60.76(4) 2_667 2_667
Mo Pt Mo 123.52(6) . 2_667
C2 Mo C1 90.5(4) . .
C2 Mo C3 113.9(4) . .
C1 Mo C3 106.1(4) . .
C2 Mo C5 101.4(4) . .
C1 Mo C5 84.1(4) . .
C3 Mo C5 142.8(4) . .
C2 Mo C6 86.6(4) . .
C1 Mo C6 117.2(4) . .
C3 Mo C6 132.0(4) . .
C5 Mo C6 36.1(5) . .
C2 Mo C4 137.1(4) . .
C1 Mo C4 84.3(4) . .
C3 Mo C4 108.5(4) . .
C5 Mo C4 35.7(4) . .
C6 Mo C4 59.1(4) . .
C2 Mo C7 108.6(4) . .
C1 Mo C7 141.1(3) . .
C3 Mo C7 96.8(4) . .
C5 Mo C7 59.5(4) . .
C6 Mo C7 35.5(4) . .
C4 Mo C7 58.5(3) . .
C2 Mo C8 142.5(4) . .
C1 Mo C8 115.4(3) . .
C3 Mo C8 85.7(4) . .
C5 Mo C8 58.2(4) . .
C6 Mo C8 58.1(4) . .
C4 Mo C8 34.3(3) . .
C7 Mo C8 34.7(4) . .
C2 Mo Pt 55.6(3) . .
C1 Mo Pt 103.7(3) . .
C3 Mo Pt 58.3(3) . .
C5 Mo Pt 155.2(3) . .
C6 Mo Pt 124.3(3) . .
C4 Mo Pt 165.8(2) . .
C7 Mo Pt 115.1(2) . .
C8 Mo Pt 133.0(2) . .
C2 Mo Pt 81.6(3) . 2_667
C1 Mo Pt 52.0(3) . 2_667
C3 Mo Pt 63.9(3) . 2_667
C5 Mo Pt 136.1(3) . 2_667
C6 Mo Pt 163.6(3) . 2_667
C4 Mo Pt 124.9(3) . 2_667
C7 Mo Pt 160.7(3) . 2_667
C8 Mo Pt 135.5(2) . 2_667
Pt Mo Pt 56.48(6) . 2_667
C15 P C11 103.7(5) . .
C15 P C13 104.3(5) . .
C11 P C13 103.7(5) . .
C15 P Pt 115.8(4) . .
C11 P Pt 112.8(3) . .
C13 P Pt 115.1(3) . .
C8 N C9 118.6(10) . .
C8 N C10 119.7(10) . .
C9 N C10 115.6(10) . .
O1 C1 Mo 149.3(8) . .
O1 C1 Pt 127.4(8) . 2_667
Mo C1 Pt 83.2(3) . 2_667
O3 C3 Mo 164.7(8) . .
O3 C3 Pt 116.4(7) . .
Mo C3 Pt 76.3(3) . .
O2 C2 Mo 162.9(8) . .
O2 C2 Pt 116.7(7) . .
Mo C2 Pt 80.0(3) . .
C5 C4 C8 110.0(10) . .
C5 C4 Mo 70.6(5) . .
C8 C4 Mo 78.6(5) . .
C5 C4 H4 125.0 . .
C8 C4 H4 125.0 . .
Mo C4 H4 117.5 . .
C4 C5 C6 107.2(10) . .
C4 C5 Mo 73.7(5) . .
C6 C5 Mo 72.3(5) . .
C4 C5 H5 126.4 . .
C6 C5 H5 126.4 . .
Mo C5 H5 119.5 . .
C7 C6 C5 108.2(10) . .
C7 C6 Mo 74.1(6) . .
C5 C6 Mo 71.5(6) . .
C7 C6 H6 125.9 . .
C5 C6 H6 125.9 . .
Mo C6 H6 120.2 . .
C6 C7 C8 108.6(9) . .
C6 C7 Mo 70.4(6) . .
C8 C7 Mo 77.6(6) . .
C6 C7 H7 125.7 . .
C8 C7 H7 125.7 . .
Mo C7 H7 118.1 . .
N C8 C4 129.0(10) . .
N C8 C7 125.6(9) . .
C4 C8 C7 105.4(9) . .
N C8 Mo 129.3(7) . .
C4 C8 Mo 67.1(5) . .
C7 C8 Mo 67.7(5) . .
N C9 H9A 109.5 . .
N C9 H9B 109.5 . .
H9A C9 H9B 109.5 . .
N C9 H9C 109.5 . .
H9A C9 H9C 109.5 . .
H9B C9 H9C 109.5 . .
N C10 H10A 109.5 . .
N C10 H10B 109.5 . .
H10A C10 H10B 109.5 . .
N C10 H10C 109.5 . .
H10A C10 H10C 109.5 . .
H10B C10 H10C 109.5 . .
C12 C11 P 113.2(8) . .
C12 C11 H11A 108.9 . .
P C11 H11A 108.9 . .
C12 C11 H11B 108.9 . .
P C11 H11B 108.9 . .
H11A C11 H11B 107.8 . .
C11 C12 H12A 109.5 . .
C11 C12 H12B 109.5 . .
H12A C12 H12B 109.5 . .
C11 C12 H12C 109.5 . .
H12A C12 H12C 109.5 . .
H12B C12 H12C 109.5 . .
C14 C13 P 117.1(7) . .
C14 C13 H13A 108.0 . .
P C13 H13A 108.0 . .
C14 C13 H13B 108.0 . .
P C13 H13B 108.0 . .
H13A C13 H13B 107.3 . .
C13 C14 H14A 109.5 . .
C13 C14 H14B 109.5 . .
H14A C14 H14B 109.5 . .
C13 C14 H14C 109.5 . .
H14A C14 H14C 109.5 . .
H14B C14 H14C 109.5 . .
C16 C15 P 114.2(8) . .
C16 C15 H15A 108.7 . .
P C15 H15A 108.7 . .
C16 C15 H15B 108.7 . .
P C15 H15B 108.7 . .
H15A C15 H15B 107.6 . .
C15 C16 H16A 109.5 . .
C15 C16 H16B 109.5 . .
H16A C16 H16B 109.5 . .
C15 C16 H16C 109.5 . .
H16A C16 H16C 109.5 . .
H16B C16 H16C 109.5 . .

loop_
_geom_bond_atom_site_label_1
_geom_bond_atom_site_label_2
_geom_bond_distance
_geom_bond_site_symmetry_2
Pt C1 2.243(9) 2_667
Pt P 2.275(3) .
Pt C2 2.324(9) .
Pt C3 2.428(11) .
Pt Pt 2.650(2) 2_667
Pt Mo 2.7739(8) .
Pt Mo 2.8263(15) 2_667
Mo C2 1.969(11) .
Mo C1 2.004(10) .
Mo C3 2.032(9) .
Mo C5 2.283(9) .
Mo C6 2.293(11) .
Mo C4 2.324(9) .
Mo C7 2.342(10) .
Mo C8 2.473(9) .
Mo Pt 2.8263(15) 2_667
P C15 1.812(11) .
P C11 1.820(11) .
P C13 1.829(10) .
O1 C1 1.159(11) .
O2 C2 1.179(12) .
O3 C3 1.158(12) .
N C8 1.345(13) .
N C9 1.428(17) .
N C10 1.439(14) .
C1 Pt 2.243(9) 2_667
C4 C5 1.411(15) .
C4 C8 1.421(14) .
C4 H4 0.9500 .
C5 C6 1.419(18) .
C5 H5 0.9500 .
C6 C7 1.414(16) .
C6 H6 0.9500 .
C7 C8 1.443(15) .
C7 H7 0.9500 .
C9 H9A 0.9800 .
C9 H9B 0.9800 .
C9 H9C 0.9800 .
C10 H10A 0.9800 .
C10 H10B 0.9800 .
C10 H10C 0.9800 .
C11 C12 1.515(17) .
C11 H11A 0.9900 .
C11 H11B 0.9900 .
C12 H12A 0.9800 .
C12 H12B 0.9800 .
C12 H12C 0.9800 .
C13 C14 1.509(15) .
C13 H13A 0.9900 .
C13 H13B 0.9900 .
C14 H14A 0.9800 .
C14 H14B 0.9800 .
C14 H14C 0.9800 .
C15 C16 1.542(17) .
C15 H15A 0.9900 .
C15 H15B 0.9900 .
C16 H16A 0.9800 .
C16 H16B 0.9800 .
C16 H16C 0.9800 .

loop_
_geom_torsion_atom_site_label_1
_geom_torsion_atom_site_label_2
_geom_torsion_atom_site_label_3
_geom_torsion_atom_site_label_4
_geom_torsion
_geom_torsion_site_symmetry_1
_geom_torsion_site_symmetry_4
C1 Pt Mo C2 -157.2(7) 2_667 .
P Pt Mo C2 73.3(3) . .
C3 Pt Mo C2 178.3(5) . .
Pt Pt Mo C2 -103.9(3) 2_667 .
Mo Pt Mo C2 -103.9(3) 2_667 .
C1 Pt Mo C1 -76.2(7) 2_667 .
P Pt Mo C1 154.4(3) . .
C2 Pt Mo C1 81.1(4) . .
C3 Pt Mo C1 -100.6(4) . .
Pt Pt Mo C1 -22.8(3) 2_667 .
Mo Pt Mo C1 -22.8(3) 2_667 .
C1 Pt Mo C3 24.4(7) 2_667 .
P Pt Mo C3 -105.0(4) . .
C2 Pt Mo C3 -178.3(5) . .
Pt Pt Mo C3 77.8(4) 2_667 .
Mo Pt Mo C3 77.8(4) 2_667 .
C1 Pt Mo C5 177.8(9) 2_667 .
P Pt Mo C5 48.4(7) . .
C2 Pt Mo C5 -24.9(8) . .
C3 Pt Mo C5 153.4(8) . .
Pt Pt Mo C5 -128.8(7) 2_667 .
Mo Pt Mo C5 -128.8(7) 2_667 .
C1 Pt Mo C6 146.5(7) 2_667 .
P Pt Mo C6 17.0(4) . .
C2 Pt Mo C6 -56.3(5) . .
C3 Pt Mo C6 122.0(5) . .
Pt Pt Mo C6 -160.2(4) 2_667 .
Mo Pt Mo C6 -160.2(4) 2_667 .
C1 Pt Mo C4 47.0(13) 2_667 .
P Pt Mo C4 -82.5(11) . .
C2 Pt Mo C4 -155.8(12) . .
C3 Pt Mo C4 22.5(12) . .
Pt Pt Mo C4 100.3(11) 2_667 .
Mo Pt Mo C4 100.3(11) 2_667 .
C1 Pt Mo C7 106.7(7) 2_667 .
P Pt Mo C7 -22.8(3) . .
C2 Pt Mo C7 -96.1(5) . .
C3 Pt Mo C7 82.2(5) . .
Pt Pt Mo C7 160.0(3) 2_667 .
Mo Pt Mo C7 160.0(3) 2_667 .
C1 Pt Mo C8 70.2(7) 2_667 .
P Pt Mo C8 -59.3(4) . .
C2 Pt Mo C8 -132.6(5) . .
C3 Pt Mo C8 45.8(5) . .
Pt Pt Mo C8 123.5(3) 2_667 .
Mo Pt Mo C8 123.5(3) 2_667 .
C1 Pt Mo Pt -53.3(6) 2_667 2_667
P Pt Mo Pt 177.20(7) . 2_667
C2 Pt Mo Pt 103.9(3) . 2_667
C3 Pt Mo Pt -77.8(3) . 2_667
Mo Pt Mo Pt 0.0 2_667 2_667
C1 Pt P C15 -69.7(5) 2_667 .
C2 Pt P C15 133.5(5) . .
C3 Pt P C15 42.4(5) . .
Pt Pt P C15 110.3(6) 2_667 .
Mo Pt P C15 91.4(4) . .
Mo Pt P C15 -91.5(4) 2_667 .
C1 Pt P C11 49.5(4) 2_667 .
C2 Pt P C11 -107.3(4) . .
C3 Pt P C11 161.5(4) . .
Pt Pt P C11 -130.6(6) 2_667 .
Mo Pt P C11 -149.4(4) . .
Mo Pt P C11 27.7(4) 2_667 .
C1 Pt P C13 168.3(5) 2_667 .
C2 Pt P C13 11.4(5) . .
C3 Pt P C13 -79.7(5) . .
Pt Pt P C13 -11.8(7) 2_667 .
Mo Pt P C13 -30.7(4) . .
Mo Pt P C13 146.4(4) 2_667 .
C2 Mo C1 O1 -100.1(15) . .
C3 Mo C1 O1 144.9(15) . .
C5 Mo C1 O1 1.4(15) . .
C6 Mo C1 O1 -13.6(17) . .
C4 Mo C1 O1 37.2(15) . .
C7 Mo C1 O1 21.2(19) . .
C8 Mo C1 O1 52.0(16) . .
Pt Mo C1 O1 -154.7(15) . .
Pt Mo C1 O1 -178.9(17) 2_667 .
C2 Mo C1 Pt 78.8(3) . 2_667
C3 Mo C1 Pt -36.2(4) . 2_667
C5 Mo C1 Pt -179.7(4) . 2_667
C6 Mo C1 Pt 165.3(4) . 2_667
C4 Mo C1 Pt -143.9(3) . 2_667
C7 Mo C1 Pt -159.9(5) . 2_667
C8 Mo C1 Pt -129.1(3) . 2_667
Pt Mo C1 Pt 24.2(3) . 2_667
C2 Mo C3 O3 146(3) . .
C1 Mo C3 O3 -116(4) . .
C5 Mo C3 O3 -14(4) . .
C6 Mo C3 O3 38(4) . .
C4 Mo C3 O3 -26(4) . .
C7 Mo C3 O3 33(4) . .
C8 Mo C3 O3 0(4) . .
Pt Mo C3 O3 148(4) . .
Pt Mo C3 O3 -147(4) 2_667 .
C2 Mo C3 Pt -1.5(4) . .
C1 Mo C3 Pt 96.4(3) . .
C5 Mo C3 Pt -161.9(6) . .
C6 Mo C3 Pt -109.6(5) . .
C4 Mo C3 Pt -174.3(3) . .
C7 Mo C3 Pt -115.3(3) . .
C8 Mo C3 Pt -148.3(3) . .
Pt Mo C3 Pt 65.18(18) 2_667 .
C1 Pt C3 O3 19.8(10) 2_667 .
P Pt C3 O3 -76.5(9) . .
C2 Pt C3 O3 -169.8(9) . .
Pt Pt C3 O3 111.6(9) 2_667 .
Mo Pt C3 O3 -171.0(11) . .
Mo Pt C3 O3 66.6(9) 2_667 .
C1 Pt C3 Mo -169.3(3) 2_667 .
P Pt C3 Mo 94.5(3) . .
C2 Pt C3 Mo 1.2(3) . .
Pt Pt C3 Mo -77.4(2) 2_667 .
Mo Pt C3 Mo -122.4(2) 2_667 .
C1 Mo C2 O2 85(3) . .
C3 Mo C2 O2 -167(3) . .
C5 Mo C2 O2 1(3) . .
C6 Mo C2 O2 -32(3) . .
C4 Mo C2 O2 3(3) . .
C7 Mo C2 O2 -61(3) . .
C8 Mo C2 O2 -51(3) . .
Pt Mo C2 O2 -169(3) . .
Pt Mo C2 O2 136(3) 2_667 .
C1 Mo C2 Pt -106.3(3) . .
C3 Mo C2 Pt 1.6(4) . .
C5 Mo C2 Pt 169.6(3) . .
C6 Mo C2 Pt 136.5(4) . .
C4 Mo C2 Pt 171.5(4) . .
C7 Mo C2 Pt 108.2(3) . .
C8 Mo C2 Pt 117.8(5) . .
Pt Mo C2 Pt -54.90(18) 2_667 .
C1 Pt C2 O2 -28.1(14) 2_667 .
P Pt C2 O2 60.7(8) . .
C3 Pt C2 O2 175.1(8) . .
Pt Pt C2 O2 -122.4(8) 2_667 .
Mo Pt C2 O2 176.3(10) . .
Mo Pt C2 O2 -77.0(8) 2_667 .
C1 Pt C2 Mo 155.6(7) 2_667 .
P Pt C2 Mo -115.6(2) . .
C3 Pt C2 Mo -1.2(3) . .
Pt Pt C2 Mo 61.3(2) 2_667 .
Mo Pt C2 Mo 106.7(3) 2_667 .
C2 Mo C4 C5 -3.2(10) . .
C1 Mo C4 C5 -87.9(7) . .
C3 Mo C4 C5 167.1(7) . .
C6 Mo C4 C5 38.6(7) . .
C7 Mo C4 C5 80.4(8) . .
C8 Mo C4 C5 116.2(10) . .
Pt Mo C4 C5 147.0(9) . .
Pt Mo C4 C5 -122.4(6) 2_667 .
C2 Mo C4 C8 -119.4(7) . .
C1 Mo C4 C8 156.0(7) . .
C3 Mo C4 C8 50.9(7) . .
C5 Mo C4 C8 -116.2(10) . .
C6 Mo C4 C8 -77.6(7) . .
C7 Mo C4 C8 -35.8(6) . .
Pt Mo C4 C8 30.8(15) . .
Pt Mo C4 C8 121.4(5) 2_667 .
C8 C4 C5 C6 4.4(11) . .
Mo C4 C5 C6 -65.1(7) . .
C8 C4 C5 Mo 69.5(7) . .
C2 Mo C5 C4 177.7(7) . .
C1 Mo C5 C4 88.4(7) . .
C3 Mo C5 C4 -20.5(11) . .
C6 Mo C5 C4 -114.6(10) . .
C7 Mo C5 C4 -77.3(7) . .
C8 Mo C5 C4 -36.5(6) . .
Pt Mo C5 C4 -161.5(5) . .
Pt Mo C5 C4 88.1(7) 2_667 .
C2 Mo C5 C6 -67.6(7) . .
C1 Mo C5 C6 -157.0(7) . .
C3 Mo C5 C6 94.1(9) . .
C4 Mo C5 C6 114.6(10) . .
C7 Mo C5 C6 37.3(7) . .
C8 Mo C5 C6 78.2(7) . .
Pt Mo C5 C6 -46.8(11) . .
Pt Mo C5 C6 -157.3(6) 2_667 .
C4 C5 C6 C7 0.4(11) . .
Mo C5 C6 C7 -65.6(7) . .
C4 C5 C6 Mo 66.0(7) . .
C2 Mo C6 C7 -129.3(7) . .
C1 Mo C6 C7 141.8(6) . .
C3 Mo C6 C7 -9.9(10) . .
C5 Mo C6 C7 115.9(10) . .
C4 Mo C6 C7 77.8(7) . .
C8 Mo C6 C7 37.4(6) . .
Pt Mo C6 C7 -85.9(7) . .
Pt Mo C6 C7 -173.0(8) 2_667 .
C2 Mo C6 C5 114.8(7) . .
C1 Mo C6 C5 25.9(8) . .
C3 Mo C6 C5 -125.8(7) . .
C4 Mo C6 C5 -38.1(6) . .
C7 Mo C6 C5 -115.9(10) . .
C8 Mo C6 C5 -78.5(7) . .
Pt Mo C6 C5 158.2(6) . .
Pt Mo C6 C5 71.1(14) 2_667 .
C5 C6 C7 C8 -5.0(11) . .
Mo C6 C7 C8 -68.9(7) . .
C5 C6 C7 Mo 63.9(7) . .
C2 Mo C7 C6 54.6(8) . .
C1 Mo C7 C6 -61.1(10) . .
C3 Mo C7 C6 172.6(7) . .
C5 Mo C7 C6 -38.0(7) . .
C4 Mo C7 C6 -79.9(7) . .
C8 Mo C7 C6 -115.2(9) . .
Pt Mo C7 C6 114.5(7) . .
Pt Mo C7 C6 174.0(7) 2_667 .
C2 Mo C7 C8 169.7(5) . .
C1 Mo C7 C8 54.1(9) . .
C3 Mo C7 C8 -72.2(6) . .
C5 Mo C7 C8 77.2(6) . .
C6 Mo C7 C8 115.2(9) . .
C4 Mo C7 C8 35.3(5) . .
Pt Mo C7 C8 -130.3(5) . .
Pt Mo C7 C8 -70.8(9) 2_667 .
C9 N C8 C4 16.2(15) . .
C10 N C8 C4 167.5(10) . .
C9 N C8 C7 -163.6(10) . .
C10 N C8 C7 -12.3(15) . .
C9 N C8 Mo -74.7(12) . .
C10 N C8 Mo 76.7(13) . .
C5 C4 C8 N 172.9(9) . .
Mo C4 C8 N -122.8(10) . .
C5 C4 C8 C7 -7.3(10) . .
Mo C4 C8 C7 57.0(6) . .
C5 C4 C8 Mo -64.3(6) . .
C6 C7 C8 N -172.7(9) . .
Mo C7 C8 N 123.2(9) . .
C6 C7 C8 C4 7.4(10) . .
Mo C7 C8 C4 -56.7(6) . .
C6 C7 C8 Mo 64.1(7) . .
C2 Mo C8 N -134.7(9) . .
C1 Mo C8 N 95.8(10) . .
C3 Mo C8 N -10.0(10) . .
C5 Mo C8 N 160.4(11) . .
C6 Mo C8 N -156.8(11) . .
C4 Mo C8 N 122.5(12) . .
C7 Mo C8 N -118.5(11) . .
Pt Mo C8 N -47.6(11) . .
Pt Mo C8 N 35.0(11) 2_667 .
C2 Mo C8 C4 102.9(8) . .
C1 Mo C8 C4 -26.7(7) . .
C3 Mo C8 C4 -132.4(7) . .
C5 Mo C8 C4 38.0(6) . .
C6 Mo C8 C4 80.8(7) . .
C7 Mo C8 C4 119.0(9) . .
Pt Mo C8 C4 -170.1(5) . .
Pt Mo C8 C4 -87.4(6) 2_667 .
C2 Mo C8 C7 -16.2(8) . .
C1 Mo C8 C7 -145.7(6) . .
C3 Mo C8 C7 108.5(6) . .
C5 Mo C8 C7 -81.1(7) . .
C6 Mo C8 C7 -38.3(6) . .
C4 Mo C8 C7 -119.0(9) . .
Pt Mo C8 C7 70.9(6) . .
Pt Mo C8 C7 153.5(5) 2_667 .
C15 P C11 C12 175.5(9) . .
C13 P C11 C12 -75.7(9) . .
Pt P C11 C12 49.5(9) . .
C15 P C13 C14 50.1(10) . .
C11 P C13 C14 -58.2(10) . .
Pt P C13 C14 178.2(8) . .
C11 P C15 C16 172.4(9) . .
C13 P C15 C16 64.1(9) . .
Pt P C15 C16 -63.5(9) . .
